data_7013539
loop_
_publ_author_name
'Petrukhina, Marina A.'
'Andreini, Kristian W.'
'Walji, Abbas M.'
'Davies, Huw M. L.'

_publ_section_title
;
 Direct gas-phase interaction of aryldiazoacetates and dirhodium
 catalystsElectronic supplementary information (ESI) available: 1H NMR
 spectra for compounds 1 and 2. See
 http://www.rsc.org/suppdata/dt/b3/b309809p/
;
_journal_issue 22
_journal_name_full 'Dalton Transactions'
_journal_page_first 4221
_journal_paper_doi 10.1039/b309809p
_journal_year 2003
_chemical_formula_moiety '[Rh2 (O2 C CF3)4 (OC(OCH3)CC6H4(OCH3))2]'
_chemical_formula_sum 'C28 H20 F12 O14 Rh2'
_chemical_formula_weight 1014.26
_chemical_melting_point ?
_chemical_name_common
;
Catena-(mu2-(2,3-bis(4-methoxy-phenyl)-2-Butendioic acid-O,O'-
dimethyl ester)-tetrakis(mu2-trifluoroacetato-O,O')- di-rhodium (II,II))
;
_chemical_name_systematic
;
Catena-(mu2-(2,3-bis(4-methoxy-phenyl)-2-Butendioic acid-O,O'-dimethyl ester)-
tetrakis(mu2-trifluoroacetato-O,O')- di-rhodium (II,II))
;
_space_group_IT_number 14
_symmetry_cell_setting monoclinic
_symmetry_space_group_name_Hall '-P 2ybc'
_symmetry_space_group_name_H-M 'P 1 21/c 1'
_atom_sites_solution_hydrogens geom
_atom_sites_solution_primary direct
_atom_sites_solution_secondary difmap
_audit_creation_method SHELXL-97
_cell_angle_alpha 90.00
_cell_angle_beta 107.010(4)
_cell_angle_gamma 90.00
_cell_formula_units_Z 2
_cell_length_a 10.064(3)
_cell_length_b 20.754(6)
_cell_length_c 8.544(2)
_cell_measurement_reflns_used 5107
_cell_measurement_temperature 173(2)
_cell_measurement_theta_max 27.7435
_cell_measurement_theta_min 2.3325
_cell_volume 1706.5(8)
_computing_cell_refinement 'SMART, SAINT'
_computing_data_collection SMART
_computing_data_reduction SAINT
_computing_molecular_graphics 'SHELXP-93 (Sheldrick, 1993)'
_computing_publication_material 'SHELXCIF-93 (Sheldrick, 1993)'
_computing_structure_refinement 'SHELXL-97 (Sheldrick, 1997)'
_computing_structure_solution 'SHELXS-97 (Sheldrick, 1990)'
_diffrn_ambient_temperature 173(2)
_diffrn_measured_fraction_theta_full 0.995
_diffrn_measured_fraction_theta_max 0.995
_diffrn_measurement_device_type 'Bruker SMART APEX CCD'
_diffrn_measurement_method '0.3 deg wide \w exprosures'
_diffrn_radiation_monochromator graphite
_diffrn_radiation_source 'fine-focus sealed tube'
_diffrn_radiation_type MoK\a
_diffrn_radiation_wavelength 0.71073
_diffrn_reflns_av_R_equivalents 0.0408
_diffrn_reflns_av_sigmaI/netI 0.0414
_diffrn_reflns_limit_h_max 11
_diffrn_reflns_limit_h_min -11
_diffrn_reflns_limit_k_max 24
_diffrn_reflns_limit_k_min -24
_diffrn_reflns_limit_l_max 10
_diffrn_reflns_limit_l_min -10
_diffrn_reflns_number 10438
_diffrn_reflns_theta_full 25.00
_diffrn_reflns_theta_max 25.00
_diffrn_reflns_theta_min 1.96
_diffrn_standards_decay_% 0
_diffrn_standards_interval_count na
_diffrn_standards_interval_time na
_diffrn_standards_number 'none (area detector data)'
_exptl_absorpt_coefficient_mu 1.100
_exptl_absorpt_correction_T_max 0.9573
_exptl_absorpt_correction_T_min 0.7481
_exptl_absorpt_correction_type 'multi-scan (SADABS)'
_exptl_crystal_colour blue-green
_exptl_crystal_density_diffrn 1.974
_exptl_crystal_density_meas ?
_exptl_crystal_density_method .
_exptl_crystal_description plate
_exptl_crystal_F_000 996
_exptl_crystal_size_max 0.28
_exptl_crystal_size_mid 0.21
_exptl_crystal_size_min 0.04
_refine_diff_density_max 0.971
_refine_diff_density_min -1.009
_refine_diff_density_rms 0.109
_refine_ls_extinction_coef noref
_refine_ls_extinction_method none
_refine_ls_goodness_of_fit_ref 1.285
_refine_ls_hydrogen_treatment mixed
_refine_ls_matrix_type full
_refine_ls_number_parameters 280
_refine_ls_number_reflns 2990
_refine_ls_number_restraints 18
_refine_ls_restrained_S_all 1.311
_refine_ls_R_factor_all 0.0681
_refine_ls_R_factor_gt 0.0521
_refine_ls_shift/su_max 0.000
_refine_ls_shift/su_mean 0.000
_refine_ls_structure_factor_coef Fsqd
_refine_ls_weighting_details 'calc w=1/[\s^2^(Fo^2^)+(0.0250P)^2^+6.5551P] where P=(Fo^2^+2Fc^2^)/3'
_refine_ls_weighting_scheme calc
_refine_ls_wR_factor_gt 0.1056
_refine_ls_wR_factor_ref 0.1105
_reflns_number_gt 2431
_reflns_number_total 2990
_reflns_threshold_expression >2sigma(I)
_cod_data_source_file b309809p.txt
_cod_data_source_block (2)
_cod_depositor_comments
;
The following automatic conversions were performed:

'_chemical_melting_point' value 'not measured' was changed to '?' -
the value is undefined or not given.

Automatic conversion script
Id: cif_fix_values 1569 2011-02-09 13:29:24Z adriana 
;
_cod_original_cell_volume 1706.6(8)
_cod_database_code 7013539

loop_
_symmetry_equiv_pos_as_xyz
'x, y, z'
'-x, y+1/2, -z+1/2'
'-x, -y, -z'
'x, -y-1/2, z-1/2'

loop_
_atom_site_label
_atom_site_type_symbol
_atom_site_fract_x
_atom_site_fract_y
_atom_site_fract_z
_atom_site_U_iso_or_equiv
_atom_site_adp_type
_atom_site_occupancy
_atom_site_symmetry_multiplicity
_atom_site_calc_flag
_atom_site_refinement_flags
_atom_site_disorder_assembly
_atom_site_disorder_group
Rh1 Rh 0.37989(5) 0.48524(2) 0.44854(5) 0.02600(15) Uani 1 1 d . . .
O1 O 0.3420(4) 0.5732(2) 0.3399(5) 0.0310(9) Uani 1 1 d . . .
O2 O 0.3514(4) 0.52623(19) 0.6532(5) 0.0301(9) Uani 1 1 d . A .
O3 O 0.4325(4) 0.3990(2) 0.5636(5) 0.0314(9) Uani 1 1 d . . .
O4 O 0.4220(4) 0.4456(2) 0.2518(5) 0.0306(10) Uani 1 1 d . . .
C1 C 0.4429(7) 0.6105(3) 0.3640(7) 0.0300(14) Uani 1 1 d . . .
C2 C 0.4557(6) 0.5514(3) 0.7524(7) 0.0295(14) Uani 1 1 d . . .
C3 C 0.4063(7) 0.6800(3) 0.3024(8) 0.0410(16) Uani 1 1 d . . .
C4 C 0.4251(7) 0.5855(4) 0.8971(8) 0.0396(16) Uani 1 1 d . A 1
F4 F 0.3269(13) 0.6343(6) 0.8370(12) 0.027(2) Uiso 0.50 1 d P A 1
F5 F 0.3644(11) 0.5356(4) 0.9789(11) 0.030(2) Uiso 0.50 1 d P A 1
F6 F 0.5361(8) 0.6086(5) 1.0028(10) 0.0252(18) Uiso 0.50 1 d P A 1
F4X F 0.317(2) 0.6178(10) 0.864(3) 0.039(6) Uiso 0.25 1 d P A 2
F5X F 0.4045(19) 0.5559(10) 1.000(2) 0.034(4) Uiso 0.25 1 d P A 2
F6X F 0.5277(17) 0.6336(9) 0.960(2) 0.044(5) Uiso 0.25 1 d P A 2
F4Y F 0.374(3) 0.6393(13) 0.857(3) 0.064(8) Uiso 0.25 1 d P A 3
F5Y F 0.346(2) 0.5567(10) 0.960(2) 0.031(5) Uiso 0.25 1 d P A 3
F6Y F 0.5372(16) 0.5835(9) 1.0320(19) 0.035(5) Uiso 0.25 1 d P A 3
O5 O 0.1598(4) 0.4553(2) 0.3194(5) 0.0326(10) Uani 1 1 d . . .
O6 O -0.0641(4) 0.4539(2) 0.1840(5) 0.0369(10) Uani 1 1 d . . .
O7 O -0.0996(6) 0.7743(2) 0.2674(8) 0.0696(18) Uani 1 1 d . . .
C5 C 0.0419(6) 0.4696(3) 0.3093(7) 0.0288(13) Uani 1 1 d . . .
C6 C 0.0012(6) 0.5120(4) 0.4306(8) 0.0393(15) Uani 1 1 d . . .
C7 C -0.0277(6) 0.5821(3) 0.3855(8) 0.0335(14) Uani 1 1 d . . .
C8 C 0.0574(7) 0.6303(3) 0.4722(9) 0.0408(17) Uani 1 1 d . . .
C9 C 0.0327(8) 0.6938(4) 0.4272(10) 0.051(2) Uani 1 1 d . . .
C10 C -0.0791(7) 0.7104(3) 0.2968(9) 0.0410(16) Uani 1 1 d . . .
C11 C -0.1641(7) 0.6625(3) 0.2110(8) 0.0364(15) Uani 1 1 d . . .
C12 C -0.1383(6) 0.5994(3) 0.2550(8) 0.0352(15) Uani 1 1 d . . .
C13 C -0.2221(8) 0.7938(4) 0.1445(13) 0.074(3) Uani 1 1 d . . .
H13A H -0.2200 0.7770 0.0381 0.111 Uiso 1 1 calc R . .
H13B H -0.2267 0.8410 0.1399 0.111 Uiso 1 1 calc R . .
H13C H -0.3040 0.7770 0.1708 0.111 Uiso 1 1 calc R . .
C14 C -0.0339(7) 0.4173(3) 0.0535(7) 0.0410(16) Uani 1 1 d . . .
H14A H 0.0439 0.4373 0.0245 0.062 Uiso 1 1 calc R . .
H14B H -0.1161 0.4168 -0.0425 0.062 Uiso 1 1 calc R . .
H14C H -0.0091 0.3730 0.0906 0.062 Uiso 1 1 calc R . .
F1 F 0.3834(6) 0.7142(2) 0.4221(6) 0.0700(14) Uani 1 1 d . . .
F2 F 0.2951(5) 0.6828(2) 0.1769(5) 0.0669(13) Uani 1 1 d . . .
F3 F 0.5088(5) 0.7080(2) 0.2621(7) 0.0695(14) Uani 1 1 d . . .
H8 H 0.130(7) 0.620(3) 0.551(8) 0.037(18) Uiso 1 1 d . . .
H9 H 0.086(8) 0.724(4) 0.478(10) 0.06(3) Uiso 1 1 d . . .
H11 H -0.248(7) 0.672(3) 0.119(8) 0.041(18) Uiso 1 1 d . . .
H12 H -0.195(6) 0.568(3) 0.198(7) 0.025(15) Uiso 1 1 d . . .

loop_
_atom_site_aniso_label
_atom_site_aniso_U_11
_atom_site_aniso_U_22
_atom_site_aniso_U_33
_atom_site_aniso_U_23
_atom_site_aniso_U_13
_atom_site_aniso_U_12
Rh1 0.0266(2) 0.0296(3) 0.0227(2) -0.0042(2) 0.00875(17) -0.0027(2)
O1 0.029(2) 0.033(3) 0.030(2) -0.0060(18) 0.0081(17) -0.0014(19)
O2 0.030(2) 0.036(3) 0.027(2) -0.0061(18) 0.0134(17) -0.0027(18)
O3 0.032(2) 0.033(2) 0.030(2) 0.0010(18) 0.0094(18) -0.0033(19)
O4 0.033(2) 0.034(3) 0.026(2) -0.0062(18) 0.0104(17) -0.0023(18)
C1 0.040(4) 0.031(4) 0.022(3) -0.002(3) 0.013(3) 0.003(3)
C2 0.031(3) 0.033(4) 0.026(3) -0.001(3) 0.009(3) -0.002(3)
C3 0.050(4) 0.035(4) 0.040(4) 0.001(3) 0.017(3) 0.000(3)
C4 0.031(4) 0.052(5) 0.033(4) -0.010(3) 0.005(3) 0.000(3)
O5 0.025(2) 0.038(3) 0.034(2) -0.0124(19) 0.0084(17) -0.0013(19)
O6 0.031(2) 0.049(3) 0.030(2) -0.012(2) 0.0089(19) 0.002(2)
O7 0.052(3) 0.025(3) 0.112(5) 0.018(3) -0.006(3) -0.001(2)
C5 0.039(4) 0.022(3) 0.029(3) 0.000(2) 0.015(3) -0.001(3)
C6 0.033(3) 0.046(4) 0.039(3) -0.004(3) 0.011(3) 0.000(3)
C7 0.032(3) 0.029(4) 0.044(4) 0.002(3) 0.019(3) 0.000(3)
C8 0.033(4) 0.039(4) 0.043(4) 0.006(3) 0.001(3) 0.010(3)
C9 0.048(4) 0.030(4) 0.063(5) -0.006(4) 0.000(4) -0.003(4)
C10 0.035(4) 0.027(4) 0.058(4) 0.009(3) 0.009(3) 0.002(3)
C11 0.034(4) 0.039(4) 0.034(4) 0.006(3) 0.006(3) 0.001(3)
C12 0.029(3) 0.034(4) 0.040(4) -0.006(3) 0.006(3) -0.007(3)
C13 0.048(5) 0.038(5) 0.123(8) 0.036(5) 0.004(5) 0.007(4)
C14 0.045(4) 0.054(5) 0.024(3) -0.018(3) 0.010(3) -0.003(3)
F1 0.118(4) 0.039(3) 0.060(3) -0.007(2) 0.038(3) 0.017(3)
F2 0.073(3) 0.046(3) 0.060(3) 0.013(2) -0.014(2) 0.003(2)
F3 0.070(3) 0.047(3) 0.102(4) 0.027(3) 0.041(3) 0.001(2)

loop_
_atom_type_symbol
_atom_type_description
_atom_type_scat_dispersion_real
_atom_type_scat_dispersion_imag
_atom_type_scat_source
C C 0.0033 0.0016 'International Tables Vol C Tables 4.2.6.8 and 6.1.1.4'
H H 0.0000 0.0000 'International Tables Vol C Tables 4.2.6.8 and 6.1.1.4'
O O 0.0106 0.0060 'International Tables Vol C Tables 4.2.6.8 and 6.1.1.4'
F F 0.0171 0.0103 'International Tables Vol C Tables 4.2.6.8 and 6.1.1.4'
Rh Rh -1.1178 0.9187 'International Tables Vol C Tables 4.2.6.8 and 6.1.1.4'

loop_
_geom_angle_atom_site_label_1
_geom_angle_atom_site_label_2
_geom_angle_atom_site_label_3
_geom_angle
_geom_angle_site_symmetry_1
_geom_angle_site_symmetry_3
_geom_angle_publ_flag
O4 Rh1 O1 92.45(16) . . y
O4 Rh1 O3 87.45(16) . . y
O1 Rh1 O3 175.87(16) . . y
O4 Rh1 O2 176.14(16) . . y
O1 Rh1 O2 87.84(16) . . y
O3 Rh1 O2 91.99(16) . . y
O4 Rh1 O5 84.03(15) . . y
O1 Rh1 O5 89.86(16) . . y
O3 Rh1 O5 94.24(16) . . y
O2 Rh1 O5 99.82(15) . . y
O4 Rh1 Rh1 88.55(12) . 3_666 n
O1 Rh1 Rh1 88.42(11) . 3_666 n
O3 Rh1 Rh1 87.46(12) . 3_666 n
O2 Rh1 Rh1 87.61(11) . 3_666 n
O5 Rh1 Rh1 172.30(10) . 3_666 y
C1 O1 Rh1 116.6(4) . . n
C2 O2 Rh1 117.0(4) . . n
C1 O3 Rh1 117.6(4) 3_666 . n
C2 O4 Rh1 117.0(4) 3_666 . n
O3 C1 O1 129.8(6) 3_666 . n
O3 C1 C3 115.1(6) 3_666 . n
O1 C1 C3 115.0(6) . . n
O4 C2 O2 129.9(5) 3_666 . n
O4 C2 C4 115.8(5) 3_666 . n
O2 C2 C4 114.3(5) . . n
F2 C3 F3 108.3(6) . . n
F2 C3 F1 108.1(6) . . n
F3 C3 F1 107.0(6) . . n
F2 C3 C1 112.6(6) . . n
F3 C3 C1 112.0(6) . . n
F1 C3 C1 108.5(5) . . n
F6 C4 F4 110.9(9) . . n
F6 C4 F5 108.6(8) . . n
F4 C4 F5 109.6(8) . . n
F6 C4 C2 113.2(6) . . n
F4 C4 C2 108.9(6) . . n
F5 C4 C2 105.5(6) . . n
C5 O5 Rh1 140.9(4) . . y
C5 O6 C14 116.9(5) . . n
C10 O7 C13 117.8(6) . . n
O5 C5 O6 123.2(5) . . y
O5 C5 C6 123.8(6) . . y
O6 C5 C6 112.8(5) . . n
C6 C6 C5 119.3(9) 3_566 . y
C6 C6 C7 123.4(8) 3_566 . n
C5 C6 C7 117.3(5) . . n
C12 C7 C8 118.2(6) . . n
C12 C7 C6 120.6(6) . . n
C8 C7 C6 121.1(6) . . n
C9 C8 C7 120.7(7) . . n
C9 C8 H8 119(4) . . n
C7 C8 H8 120(4) . . n
C8 C9 C10 120.3(7) . . n
C8 C9 H9 122(6) . . n
C10 C9 H9 118(6) . . n
O7 C10 C11 124.9(6) . . n
O7 C10 C9 116.0(6) . . n
C11 C10 C9 119.0(6) . . n
C12 C11 C10 120.5(6) . . n
C12 C11 H11 117(4) . . n
C10 C11 H11 123(4) . . n
C11 C12 C7 121.2(6) . . n
C11 C12 H12 120(4) . . n
C7 C12 H12 119(4) . . n
O7 C13 H13A 109.5 . . n
O7 C13 H13B 109.5 . . n
H13A C13 H13B 109.5 . . n
O7 C13 H13C 109.5 . . n
H13A C13 H13C 109.5 . . n
H13B C13 H13C 109.5 . . n
O6 C14 H14A 109.5 . . n
O6 C14 H14B 109.5 . . n
H14A C14 H14B 109.5 . . n
O6 C14 H14C 109.5 . . n
H14A C14 H14C 109.5 . . n
H14B C14 H14C 109.5 . . n

loop_
_geom_bond_atom_site_label_1
_geom_bond_atom_site_label_2
_geom_bond_distance
_geom_bond_site_symmetry_2
_geom_bond_publ_flag
Rh1 O4 2.024(4) . y
Rh1 O1 2.032(4) . y
Rh1 O3 2.036(4) . y
Rh1 O2 2.039(4) . y
Rh1 O5 2.254(4) . y
Rh1 Rh1 2.3980(11) 3_666 y
O1 C1 1.246(7) . n
O2 C2 1.254(7) . n
O3 C1 1.241(7) 3_666 n
O4 C2 1.243(7) 3_666 n
C1 O3 1.241(7) 3_666 n
C1 C3 1.542(9) . n
C2 O4 1.243(7) 3_666 n
C2 C4 1.532(8) . n
C3 F2 1.306(8) . n
C3 F3 1.315(8) . n
C3 F1 1.320(8) . n
C4 F6 1.305(10) . n
C4 F4 1.403(13) . n
C4 F5 1.478(11) . n
O5 C5 1.201(7) . y
O6 C5 1.312(7) . y
O6 C14 1.453(7) . n
O7 C10 1.355(8) . n
O7 C13 1.425(9) . n
C5 C6 1.505(9) . y
C6 C6 1.292(13) 3_566 y
C6 C7 1.511(9) . y
C7 C12 1.373(9) . y
C7 C8 1.383(9) . y
C8 C9 1.375(10) . y
C8 H8 0.86(7) . n
C9 C10 1.375(10) . y
C9 H9 0.85(8) . n
C10 C11 1.374(9) . y
C11 C12 1.365(9) . y
C11 H11 0.99(7) . n
C12 H12 0.91(6) . n
C13 H13A 0.9800 . n
C13 H13B 0.9800 . n
C13 H13C 0.9800 . n
C14 H14A 0.9800 . n
C14 H14B 0.9800 . n
C14 H14C 0.9800 . n
